data_1564813
loop_
_publ_author_name
'Payne, Jack M.'
'Kociok-K\"ohn, Gabriele'
'Emanuelsson, Emma A. C.'
'Jones, Matthew D.'

_publ_section_title
;
 Zn(II)- and Mg(II)-Complexes of a Tridentate {ONN} Ligand: Application to
 Poly(lactic acid) Production and Chemical Upcycling of Polyesters
;
_journal_issue 18
_journal_name_full Macromolecules
_journal_page_first 8453
_journal_page_last 8469
_journal_paper_doi 10.1021/acs.macromol.1c01207
_journal_volume 54
_journal_year 2021
_chemical_formula_moiety 'C76 H144 N8 O14 Si6 Zn6, 4(C7 H8)'
_chemical_formula_sum 'C104 H176 N8 O14 Si6 Zn6'
_chemical_formula_weight 2323.28
_space_group_crystal_system triclinic
_space_group_IT_number 2
_space_group_name_Hall '-P 1'
_space_group_name_H-M_alt 'P -1'
_atom_sites_solution_hydrogens mixed
_atom_sites_solution_primary dual
_audit_creation_method SHELXL-2018/3
_cell_angle_alpha 86.515(2)
_cell_angle_beta 79.139(2)
_cell_angle_gamma 70.937(2)
_cell_formula_units_Z 1
_cell_length_a 13.6831(4)
_cell_length_b 14.4983(3)
_cell_length_c 16.1583(4)
_cell_measurement_reflns_used 22158
_cell_measurement_temperature 150(2)
_cell_measurement_theta_max 71.4530
_cell_measurement_theta_min 3.9570
_cell_volume 2975.45(14)
_computing_cell_refinement 'CrysAlisPro 1.171.40.67a (Rigaku OD, 2019)'
_computing_data_collection 'CrysAlisPro 1.171.40.67a (Rigaku OD, 2019)'
_computing_data_reduction 'CrysAlisPro 1.171.40.67a (Rigaku OD, 2019)'
_computing_molecular_graphics 'ORTEP3 for Windows - Farrugia, L. J. J. Appl. Crystallogr. 1997, 30, 565'
_computing_publication_material
;
 'WinGX publication routines, Farrugia, 
 L. J., J. Appl. Crystallogr., 1999, 32, 837-838
;
_computing_structure_refinement
;
 SHELXL-2018/3 (Sheldrick, 2018)
 Sheldrick GM (2008) Acta Crystallogr A64:112--122 and 
 C. B. H\"ubschle, G. M. Sheldrick and B. Dittrich
 ShelXle: a Qt graphical user interface for SHELXL
 J. Appl. Cryst., 44, (2011) 1281-1284.
;
_computing_structure_solution
; 
 SHELXT
 Sheldrick, G. M. (2008). Acta Cryst. A64, 112-122.
;
_diffrn_ambient_environment N~2~
_diffrn_ambient_temperature 150.00(10)
_diffrn_detector 'CCD plate'
_diffrn_detector_area_resol_mean 8.1150
_diffrn_detector_type EosS2
_diffrn_measured_fraction_theta_full 0.999
_diffrn_measured_fraction_theta_max 0.983
_diffrn_measurement_device 'four-circle diffractometer'
_diffrn_measurement_device_type 'SuperNova, Dual, Cu at home/near, EosS2'
_diffrn_measurement_method '\w scans'
_diffrn_radiation_monochromator mirror
_diffrn_radiation_probe x-ray
_diffrn_radiation_type 'Cu K\a'
_diffrn_radiation_wavelength 1.54184
_diffrn_reflns_av_R_equivalents 0.0492
_diffrn_reflns_av_unetI/netI 0.0392
_diffrn_reflns_Laue_measured_fraction_full 0.999
_diffrn_reflns_Laue_measured_fraction_max 0.983
_diffrn_reflns_limit_h_max 16
_diffrn_reflns_limit_h_min -15
_diffrn_reflns_limit_k_max 17
_diffrn_reflns_limit_k_min -17
_diffrn_reflns_limit_l_max 19
_diffrn_reflns_limit_l_min -19
_diffrn_reflns_number 45823
_diffrn_reflns_point_group_measured_fraction_full 0.999
_diffrn_reflns_point_group_measured_fraction_max 0.983
_diffrn_reflns_theta_full 67.684
_diffrn_reflns_theta_max 71.702
_diffrn_reflns_theta_min 2.785
_diffrn_source 'micro-focus sealed X-ray tube'
_diffrn_source_type 'SuperNova (Cu) X-ray Source'
_exptl_absorpt_coefficient_mu 2.375
_exptl_absorpt_correction_T_max 1.00000
_exptl_absorpt_correction_T_min 0.70244
_exptl_absorpt_correction_type multi-scan
_exptl_absorpt_process_details
;
CrysAlisPro 1.171.40.43a (Rigaku Oxford Diffraction, 2019)
Empirical absorption correction using spherical harmonics,
 implemented in SCALE3 ABSPACK scaling algorithm.
;
_exptl_crystal_colour colourless
_exptl_crystal_density_diffrn 1.297
_exptl_crystal_description plate
_exptl_crystal_F_000 1232
_exptl_crystal_size_max 0.100
_exptl_crystal_size_mid 0.100
_exptl_crystal_size_min 0.050
_refine_diff_density_max 0.775
_refine_diff_density_min -0.524
_refine_diff_density_rms 0.087
_refine_ls_extinction_method none
_refine_ls_goodness_of_fit_ref 1.098
_refine_ls_hydrogen_treatment mixed
_refine_ls_matrix_type full
_refine_ls_number_parameters 738
_refine_ls_number_reflns 11427
_refine_ls_number_restraints 102
_refine_ls_restrained_S_all 1.110
_refine_ls_R_factor_all 0.0537
_refine_ls_R_factor_gt 0.0434
_refine_ls_shift/su_max 0.002
_refine_ls_shift/su_mean 0.000
_refine_ls_structure_factor_coef Fsqd
_refine_ls_weighting_details 'w=1/[\s^2^(Fo^2^)+(0.0626P)^2^+2.0917P] where P=(Fo^2^+2Fc^2^)/3'
_refine_ls_weighting_scheme calc
_refine_ls_wR_factor_gt 0.1142
_refine_ls_wR_factor_ref 0.1202
_reflns_Friedel_coverage 0.000
_reflns_number_gt 9597
_reflns_number_total 11427
_reflns_threshold_expression 'I > 2\s(I)'
_cod_data_source_file ma1c01207_si_001.cif
_cod_data_source_block s20mdj10
_cod_database_code 1564813
_shelx_shelxl_version_number 2018/3
_shelx_space_group_comment
;
The symmetry employed for this shelxl refinement is uniquely defined
by the following loop, which should always be used as a source of
symmetry information in preference to the above space-group names.
They are only intended as comments.
;
_shelx_estimated_absorpt_t_min 0.797
_shelx_estimated_absorpt_t_max 0.890
_oxdiff_exptl_absorpt_empirical_full_min 0.831
_oxdiff_exptl_absorpt_empirical_full_max 1.458
_oxdiff_exptl_absorpt_empirical_details
;
Empirical correction (ABSPACK) includes:
- Absorption correction using spherical harmonics
- Frame scaling
;

loop_
_space_group_symop_operation_xyz
'x, y, z'
'-x, -y, -z'

loop_
_atom_site_label
_atom_site_type_symbol
_atom_site_fract_x
_atom_site_fract_y
_atom_site_fract_z
_atom_site_U_iso_or_equiv
_atom_site_adp_type
_atom_site_occupancy
_atom_site_site_symmetry_order
_atom_site_calc_flag
_atom_site_refinement_flags_posn
_atom_site_refinement_flags_adp
_atom_site_refinement_flags_occupancy
_atom_site_disorder_assembly
_atom_site_disorder_group
Zn1 Zn 0.70303(3) 0.81552(2) 0.33007(2) 0.02194(10) Uani 1 1 d . . . . .
Zn2 Zn 0.44668(3) 0.84235(2) 0.36838(2) 0.02184(10) Uani 1 1 d . . . . .
Zn3 Zn 0.38851(3) 1.02376(2) 0.50518(2) 0.02304(10) Uani 1 1 d . . . . .
Si1 Si 0.20791(6) 0.96466(6) 0.45469(5) 0.02808(17) Uani 1 1 d . . . . .
Si2 Si 0.16424(7) 1.16855(5) 0.52298(5) 0.02892(18) Uani 1 1 d . . . . .
Si3 Si 0.53037(6) 1.02861(5) 0.33391(5) 0.02366(16) Uani 1 1 d . . . . .
O1 O 0.74904(16) 0.67919(13) 0.37280(12) 0.0241(4) Uani 1 1 d . . . . .
O2 O 0.44032(16) 0.82405(14) 0.25012(12) 0.0258(4) Uani 1 1 d . . . . .
O3 O 0.33434(15) 0.94515(14) 0.44187(12) 0.0247(4) Uani 1 1 d . . . . .
O4 O 0.14608(19) 1.07901(16) 0.47773(18) 0.0417(6) Uani 1 1 d . . . . .
O5 O 0.26932(16) 1.12477(14) 0.56602(13) 0.0261(4) Uani 1 1 d . . . . .
O6 O 0.50165(16) 1.06571(13) 0.43252(12) 0.0243(4) Uani 1 1 d . . . . .
O7 O 0.55951(16) 0.91068(13) 0.33682(12) 0.0241(4) Uani 1 1 d . . . . .
N1 N 0.6683(2) 0.73881(17) 0.22930(14) 0.0222(5) Uani 1 1 d . . . . .
H1 H 0.609(3) 0.764(2) 0.221(2) 0.021(8) Uiso 1 1 d . . . . .
N2 N 0.8275(2) 0.8226(2) 0.23464(17) 0.0333(6) Uani 1 1 d . . . . .
H2A H 0.810(3) 0.878(3) 0.206(2) 0.033(9) Uiso 1 1 d . . . . .
H2B H 0.882(4) 0.815(4) 0.260(3) 0.064(15) Uiso 1 1 d . . . . .
N3 N 0.3723(2) 0.72113(17) 0.38083(15) 0.0244(5) Uani 1 1 d . . . . .
H3A H 0.314(3) 0.733(3) 0.412(3) 0.039(11) Uiso 1 1 d . . . . .
N4 N 0.5233(2) 0.75646(17) 0.46287(15) 0.0247(5) Uani 1 1 d . . . . .
H4A H 0.586(4) 0.735(3) 0.447(3) 0.044(12) Uiso 1 1 d . . . . .
H4B H 0.522(3) 0.790(3) 0.505(2) 0.027(9) Uiso 1 1 d . . . . .
C1 C 0.7295(2) 0.61315(19) 0.33054(16) 0.0218(5) Uani 1 1 d . . . . .
C2 C 0.6837(2) 0.63998(19) 0.25800(16) 0.0217(5) Uani 1 1 d . . . . .
C3 C 0.6520(2) 0.5760(2) 0.21663(17) 0.0237(5) Uani 1 1 d . . . . .
H3 H 0.619331 0.597873 0.168912 0.028 Uiso 1 1 calc R U . . .
C4 C 0.6678(2) 0.4807(2) 0.24449(17) 0.0245(6) Uani 1 1 d . . . . .
C5 C 0.7187(2) 0.45241(19) 0.31357(18) 0.0254(6) Uani 1 1 d . . . . .
H5 H 0.731678 0.386820 0.332302 0.030 Uiso 1 1 calc R U . . .
C6 C 0.7520(2) 0.51373(19) 0.35712(17) 0.0228(5) Uani 1 1 d . . . . .
C7 C 0.6322(3) 0.4078(2) 0.20251(19) 0.0311(6) Uani 1 1 d . . . . .
C8 C 0.5754(3) 0.4551(2) 0.1303(2) 0.0401(8) Uani 1 1 d . . . . .
H8A H 0.516527 0.513125 0.151188 0.060 Uiso 1 1 calc R U . . .
H8B H 0.548790 0.408463 0.107932 0.060 Uiso 1 1 calc R U . . .
H8C H 0.624416 0.473927 0.085600 0.060 Uiso 1 1 calc R U . . .
C9 C 0.5559(3) 0.3720(3) 0.2679(2) 0.0463(9) Uani 1 1 d . . . . .
H9A H 0.592319 0.336748 0.312741 0.069 Uiso 1 1 calc R U . . .
H9B H 0.529994 0.328247 0.240621 0.069 Uiso 1 1 calc R U . . .
H9C H 0.496502 0.428024 0.291986 0.069 Uiso 1 1 calc R U . . .
C10 C 0.7275(3) 0.3208(3) 0.1685(3) 0.0558(11) Uani 1 1 d . . . . .
H10A H 0.774964 0.343108 0.124842 0.084 Uiso 1 1 calc R U . . .
H10B H 0.704132 0.273001 0.144280 0.084 Uiso 1 1 calc R U . . .
H10C H 0.764585 0.290443 0.214507 0.084 Uiso 1 1 calc R U . . .
C11 C 0.8133(3) 0.4760(2) 0.42873(19) 0.0289(6) Uani 1 1 d . . . . .
C12 C 0.8329(3) 0.3664(2) 0.4452(2) 0.0369(7) Uani 1 1 d . . . . .
H12A H 0.765448 0.354019 0.459445 0.055 Uiso 1 1 calc R U . . .
H12B H 0.871279 0.345956 0.492183 0.055 Uiso 1 1 calc R U . . .
H12C H 0.874493 0.329393 0.394556 0.055 Uiso 1 1 calc R U . . .
C13 C 0.7512(3) 0.5285(2) 0.51171(19) 0.0337(7) Uani 1 1 d . . . . .
H13A H 0.731488 0.599207 0.503119 0.050 Uiso 1 1 calc R U . . .
H13B H 0.794976 0.509622 0.555389 0.050 Uiso 1 1 calc R U . . .
H13C H 0.687628 0.509922 0.529439 0.050 Uiso 1 1 calc R U . . .
C14 C 0.9201(3) 0.4929(2) 0.4068(2) 0.0360(7) Uani 1 1 d . . . . .
H14A H 0.960070 0.457578 0.354934 0.054 Uiso 1 1 calc R U . . .
H14B H 0.959254 0.469191 0.452945 0.054 Uiso 1 1 calc R U . . .
H14C H 0.909257 0.562850 0.398484 0.054 Uiso 1 1 calc R U . . .
C15 C 0.7437(3) 0.7462(2) 0.15280(18) 0.0301(6) Uani 1 1 d . . . . .
H15A H 0.715184 0.808722 0.123816 0.036 Uiso 1 1 calc R U . . .
H15B H 0.754810 0.692284 0.113642 0.036 Uiso 1 1 calc R U . . .
C16 C 0.8462(3) 0.7407(2) 0.1766(2) 0.0336(7) Uani 1 1 d . . . . .
H16A H 0.875698 0.677704 0.204582 0.040 Uiso 1 1 calc R U . . .
H16B H 0.897256 0.745378 0.125495 0.040 Uiso 1 1 calc R U . . .
C17 C 0.3916(2) 0.7637(2) 0.23288(17) 0.0238(5) Uani 1 1 d . . . . .
C18 C 0.3574(2) 0.7052(2) 0.29709(17) 0.0251(6) Uani 1 1 d . . . . .
C19 C 0.3077(2) 0.6402(2) 0.28227(18) 0.0268(6) Uani 1 1 d . . . . .
H19 H 0.285223 0.602780 0.327641 0.032 Uiso 1 1 calc R U . . .
C20 C 0.2900(2) 0.6288(2) 0.20209(18) 0.0279(6) Uani 1 1 d . . . . .
C21 C 0.3221(2) 0.6878(2) 0.13897(18) 0.0271(6) Uani 1 1 d . . . . .
H21 H 0.310169 0.681330 0.083866 0.033 Uiso 1 1 calc R U . . .
C22 C 0.3707(2) 0.7559(2) 0.15109(17) 0.0254(6) Uani 1 1 d . . . . .
C23 C 0.2339(3) 0.5568(2) 0.1862(2) 0.0338(7) Uani 1 1 d . . . . .
C24 C 0.1181(4) 0.5973(4) 0.2287(4) 0.0554(16) Uani 0.814(8) 1 d . . P A 1
H24A H 0.081172 0.552358 0.219152 0.083 Uiso 0.814(8) 1 calc R U P A 1
H24B H 0.085559 0.661221 0.204689 0.083 Uiso 0.814(8) 1 calc R U P A 1
H24C H 0.113821 0.604035 0.289366 0.083 Uiso 0.814(8) 1 calc R U P A 1
C25 C 0.2397(6) 0.5422(5) 0.0924(3) 0.064(2) Uani 0.814(8) 1 d . . P A 1
H25A H 0.208828 0.491599 0.085128 0.095 Uiso 0.814(8) 1 calc R U P A 1
H25B H 0.313264 0.521955 0.063965 0.095 Uiso 0.814(8) 1 calc R U P A 1
H25C H 0.200584 0.603529 0.067896 0.095 Uiso 0.814(8) 1 calc R U P A 1
C26 C 0.2814(4) 0.4568(3) 0.2238(3) 0.0438(13) Uani 0.814(8) 1 d . . P A 1
H26A H 0.242626 0.413539 0.214087 0.066 Uiso 0.814(8) 1 calc R U P A 1
H26B H 0.276844 0.463407 0.284568 0.066 Uiso 0.814(8) 1 calc R U P A 1
H26C H 0.355234 0.429126 0.197096 0.066 Uiso 0.814(8) 1 calc R U P A 1
C24A C 0.132(2) 0.612(2) 0.154(2) 0.069(8) Uani 0.186(8) 1 d . U P A 2
H24D H 0.080296 0.578473 0.171728 0.104 Uiso 0.186(8) 1 calc R U P A 2
H24E H 0.146953 0.614844 0.091922 0.104 Uiso 0.186(8) 1 calc R U P A 2
H24F H 0.104350 0.678710 0.176386 0.104 Uiso 0.186(8) 1 calc R U P A 2
C25A C 0.307(3) 0.485(2) 0.1186(18) 0.066(8) Uani 0.186(8) 1 d . U P A 2
H25D H 0.271257 0.440888 0.104923 0.099 Uiso 0.186(8) 1 calc R U P A 2
H25E H 0.370922 0.447608 0.139468 0.099 Uiso 0.186(8) 1 calc R U P A 2
H25F H 0.324726 0.521355 0.067968 0.099 Uiso 0.186(8) 1 calc R U P A 2
C26A C 0.206(2) 0.4987(17) 0.2633(14) 0.051(6) Uani 0.186(8) 1 d . U P A 2
H26D H 0.165847 0.458838 0.249637 0.077 Uiso 0.186(8) 1 calc R U P A 2
H26E H 0.164382 0.543547 0.309370 0.077 Uiso 0.186(8) 1 calc R U P A 2
H26F H 0.271087 0.456079 0.280763 0.077 Uiso 0.186(8) 1 calc R U P A 2
C27 C 0.3961(3) 0.8246(2) 0.07986(18) 0.0299(6) Uani 1 1 d . . . . .
C28 C 0.3348(3) 0.9307(2) 0.1065(2) 0.0405(8) Uani 1 1 d . . . . .
H28A H 0.352349 0.943979 0.159634 0.061 Uiso 1 1 calc R U . . .
H28B H 0.259232 0.941037 0.114039 0.061 Uiso 1 1 calc R U . . .
H28C H 0.353765 0.974838 0.062736 0.061 Uiso 1 1 calc R U . . .
C29 C 0.5135(3) 0.8118(3) 0.0608(2) 0.0444(8) Uani 1 1 d . . . . .
H29A H 0.553444 0.743357 0.046775 0.067 Uiso 1 1 calc R U . . .
H29B H 0.534436 0.830494 0.110340 0.067 Uiso 1 1 calc R U . . .
H29C H 0.527957 0.853250 0.012997 0.067 Uiso 1 1 calc R U . . .
C30 C 0.3634(3) 0.8071(3) -0.0022(2) 0.0415(8) Uani 1 1 d . . . . .
H30A H 0.379369 0.853209 -0.045256 0.062 Uiso 1 1 calc R U . . .
H30B H 0.287843 0.816782 0.008134 0.062 Uiso 1 1 calc R U . . .
H30C H 0.402256 0.740208 -0.021693 0.062 Uiso 1 1 calc R U . . .
C31 C 0.4490(2) 0.6403(2) 0.41814(17) 0.0258(6) Uani 1 1 d . . . . .
H31A H 0.513471 0.613088 0.375845 0.031 Uiso 1 1 calc R U . . .
H31B H 0.418638 0.587574 0.436857 0.031 Uiso 1 1 calc R U . . .
C32 C 0.4751(3) 0.6807(2) 0.49303(17) 0.0278(6) Uani 1 1 d . . . . .
H32A H 0.410244 0.708870 0.534762 0.033 Uiso 1 1 calc R U . . .
H32B H 0.524362 0.627549 0.520692 0.033 Uiso 1 1 calc R U . . .
C33 C 0.1679(3) 0.9401(3) 0.3572(3) 0.0483(9) Uani 1 1 d . . . . .
H33A H 0.091322 0.956578 0.366329 0.073 Uiso 1 1 calc R U . . .
H33B H 0.200748 0.870798 0.342560 0.073 Uiso 1 1 calc R U . . .
H33C H 0.190617 0.979805 0.311105 0.073 Uiso 1 1 calc R U . . .
C34 C 0.1647(3) 0.8924(3) 0.5445(3) 0.0523(10) Uani 1 1 d . . . . .
H34A H 0.172978 0.916691 0.597200 0.078 Uiso 1 1 calc R U . . .
H34B H 0.207604 0.823611 0.536968 0.078 Uiso 1 1 calc R U . . .
H34C H 0.090675 0.898891 0.546741 0.078 Uiso 1 1 calc R U . . .
C35 C 0.0448(3) 1.2208(3) 0.6037(2) 0.0457(8) Uani 1 1 d . . . . .
H35A H -0.016886 1.244902 0.576247 0.069 Uiso 1 1 calc R U . . .
H35B H 0.052384 1.274878 0.632662 0.069 Uiso 1 1 calc R U . . .
H35C H 0.035894 1.170247 0.644691 0.069 Uiso 1 1 calc R U . . .
C36 C 0.1767(3) 1.2594(3) 0.4399(2) 0.0453(8) Uani 1 1 d . . . . .
H36A H 0.246568 1.236355 0.404612 0.068 Uiso 1 1 calc R U . . .
H36B H 0.167183 1.321722 0.466014 0.068 Uiso 1 1 calc R U . . .
H36C H 0.122915 1.268267 0.405081 0.068 Uiso 1 1 calc R U . . .
C37 C 0.4180(3) 1.0862(2) 0.2786(2) 0.0374(7) Uani 1 1 d . . . . .
H37A H 0.436867 1.063305 0.220124 0.056 Uiso 1 1 calc R U . . .
H37B H 0.400935 1.157327 0.279409 0.056 Uiso 1 1 calc R U . . .
H37C H 0.356775 1.068484 0.307116 0.056 Uiso 1 1 calc R U . . .
C38 C 0.6453(3) 1.0645(2) 0.2801(2) 0.0389(7) Uani 1 1 d . . . . .
H38A H 0.705762 1.032199 0.307525 0.058 Uiso 1 1 calc R U . . .
H38B H 0.628155 1.135400 0.283679 0.058 Uiso 1 1 calc R U . . .
H38C H 0.662387 1.044717 0.220800 0.058 Uiso 1 1 calc R U . . .
C41 C 0.0246(3) 0.3689(3) 0.1350(3) 0.0459(9) Uani 1 1 d . . . . .
C42 C 0.1208(3) 0.3351(3) 0.0820(3) 0.0568(11) Uani 1 1 d . . . . .
H42 H 0.135215 0.370856 0.032564 0.068 Uiso 1 1 calc R U . . .
C43 C 0.1959(4) 0.2502(4) 0.0997(4) 0.0747(15) Uani 1 1 d . . . . .
H43 H 0.261823 0.227800 0.062869 0.090 Uiso 1 1 calc R U . . .
C44 C 0.1749(4) 0.1974(4) 0.1716(4) 0.0792(17) Uani 1 1 d . . . . .
H44 H 0.226864 0.139304 0.184580 0.095 Uiso 1 1 calc R U . . .
C45 C 0.0790(5) 0.2293(4) 0.2239(3) 0.0699(13) Uani 1 1 d . . . . .
H45 H 0.064105 0.192683 0.272658 0.084 Uiso 1 1 calc R U . . .
C46 C 0.0038(4) 0.3152(3) 0.2056(3) 0.0549(10) Uani 1 1 d . . . . .
H46 H -0.062426 0.337071 0.242022 0.066 Uiso 1 1 calc R U . . .
C47 C -0.0570(4) 0.4616(3) 0.1151(3) 0.0626(11) Uani 1 1 d . . . . .
H47A H -0.023519 0.511509 0.096597 0.094 Uiso 1 1 calc R U . . .
H47B H -0.110373 0.484561 0.165667 0.094 Uiso 1 1 calc R U . . .
H47C H -0.090255 0.449298 0.070192 0.094 Uiso 1 1 calc R U . . .
C51 C -0.0012(6) 0.8767(4) 0.0593(4) 0.073(3) Uani 0.566(9) 1 d G U P B 1
C52 C -0.0938(6) 0.9519(6) 0.0534(4) 0.082(4) Uani 0.566(9) 1 d G U P B 1
H52 H -0.130566 0.951910 0.009070 0.099 Uiso 0.566(9) 1 calc R U P B 1
C53 C -0.1325(5) 1.0270(5) 0.1123(5) 0.075(4) Uani 0.566(9) 1 d G U P B 1
H53 H -0.195760 1.078322 0.108293 0.090 Uiso 0.566(9) 1 calc R U P B 1
C54 C -0.0786(6) 1.0269(5) 0.1772(4) 0.067(3) Uani 0.566(9) 1 d G U P B 1
H54 H -0.105101 1.078253 0.217485 0.081 Uiso 0.566(9) 1 calc R U P B 1
C55 C 0.0139(6) 0.9518(6) 0.1831(4) 0.089(3) Uani 0.566(9) 1 d G U P B 1
H55 H 0.050753 0.951772 0.227454 0.106 Uiso 0.566(9) 1 calc R U P B 1
C56 C 0.0527(5) 0.8767(5) 0.1242(5) 0.092(6) Uani 0.566(9) 1 d G U P B 1
H56 H 0.115949 0.825358 0.128232 0.111 Uiso 0.566(9) 1 calc R U P B 1
C57 C 0.0286(14) 0.8075(12) -0.0135(9) 0.119(6) Uani 0.566(9) 1 d . U P B 1
H57A H 0.104767 0.775036 -0.023876 0.179 Uiso 0.566(9) 1 calc R U P B 1
H57B H 0.007556 0.843837 -0.063880 0.179 Uiso 0.566(9) 1 calc R U P B 1
H57C H -0.007257 0.758513 -0.000183 0.179 Uiso 0.566(9) 1 calc R U P B 1
C61 C -0.0349(5) 0.9641(4) 0.1351(4) 0.052(3) Uani 0.434(9) 1 d G U P B 2
C62 C -0.1143(4) 0.9899(4) 0.0874(5) 0.032(2) Uani 0.434(9) 1 d G U P B 2
H62 H -0.172672 1.047511 0.100504 0.038 Uiso 0.434(9) 1 calc R U P B 2
C63 C -0.1085(6) 0.9313(6) 0.0205(5) 0.069(4) Uani 0.434(9) 1 d G U P B 2
H63 H -0.162767 0.948851 -0.012162 0.083 Uiso 0.434(9) 1 calc R U P B 2
C64 C -0.0231(7) 0.8469(6) 0.0013(4) 0.069(4) Uani 0.434(9) 1 d G U P B 2
H64 H -0.019087 0.806869 -0.044491 0.083 Uiso 0.434(9) 1 calc R U P B 2
C65 C 0.0564(6) 0.8212(5) 0.0490(5) 0.073(4) Uani 0.434(9) 1 d G U P B 2
H65 H 0.114688 0.763545 0.035847 0.087 Uiso 0.434(9) 1 calc R U P B 2
C66 C 0.0505(5) 0.8798(5) 0.1159(5) 0.045(4) Uani 0.434(9) 1 d G U P B 2
H66 H 0.104785 0.862204 0.148514 0.054 Uiso 0.434(9) 1 calc R U P B 2
C67 C -0.0368(12) 1.0245(14) 0.2082(9) 0.082(5) Uani 0.434(9) 1 d . U P B 2
H67A H -0.019619 0.981867 0.256422 0.123 Uiso 0.434(9) 1 calc R U P B 2
H67B H -0.107001 1.072262 0.223523 0.123 Uiso 0.434(9) 1 calc R U P B 2
H67C H 0.015004 1.058743 0.192254 0.123 Uiso 0.434(9) 1 calc R U P B 2

loop_
_atom_site_aniso_label
_atom_site_aniso_U_11
_atom_site_aniso_U_22
_atom_site_aniso_U_33
_atom_site_aniso_U_23
_atom_site_aniso_U_13
_atom_site_aniso_U_12
Zn1 0.0218(2) 0.01745(17) 0.02726(18) -0.00203(12) -0.00566(14) -0.00618(14)
Zn2 0.0229(2) 0.01928(17) 0.02494(18) -0.00377(12) -0.00701(14) -0.00674(14)
Zn3 0.0205(2) 0.01926(17) 0.03042(19) -0.00525(13) -0.00932(14) -0.00424(14)
Si1 0.0212(4) 0.0231(4) 0.0415(4) -0.0102(3) -0.0085(3) -0.0057(3)
Si2 0.0249(4) 0.0204(3) 0.0415(4) -0.0078(3) -0.0146(3) -0.0010(3)
Si3 0.0256(4) 0.0181(3) 0.0282(3) -0.0005(3) -0.0087(3) -0.0060(3)
O1 0.0284(11) 0.0181(8) 0.0285(9) -0.0023(7) -0.0094(8) -0.0083(8)
O2 0.0288(11) 0.0278(10) 0.0250(9) -0.0031(7) -0.0088(8) -0.0121(8)
O3 0.0198(10) 0.0232(9) 0.0322(10) -0.0071(7) -0.0075(8) -0.0055(8)
O4 0.0278(12) 0.0267(11) 0.0733(17) -0.0160(10) -0.0258(11) -0.0002(9)
O5 0.0240(11) 0.0207(9) 0.0338(10) -0.0074(7) -0.0107(8) -0.0028(8)
O6 0.0234(10) 0.0184(8) 0.0326(10) -0.0031(7) -0.0088(8) -0.0060(7)
O7 0.0231(10) 0.0186(9) 0.0326(10) -0.0029(7) -0.0073(8) -0.0075(8)
N1 0.0184(13) 0.0220(11) 0.0255(11) -0.0002(8) -0.0061(9) -0.0044(9)
N2 0.0366(16) 0.0351(14) 0.0337(13) 0.0002(11) -0.0054(12) -0.0197(12)
N3 0.0229(13) 0.0257(11) 0.0248(11) -0.0052(9) -0.0045(10) -0.0070(10)
N4 0.0261(14) 0.0227(11) 0.0265(11) -0.0043(9) -0.0054(10) -0.0083(10)
C1 0.0192(13) 0.0214(12) 0.0245(12) -0.0043(9) -0.0039(10) -0.0056(10)
C2 0.0201(14) 0.0199(12) 0.0239(12) -0.0023(9) -0.0033(10) -0.0047(10)
C3 0.0205(14) 0.0257(13) 0.0234(12) -0.0044(10) -0.0044(10) -0.0045(11)
C4 0.0244(15) 0.0234(13) 0.0265(13) -0.0074(10) -0.0051(11) -0.0071(11)
C5 0.0275(15) 0.0185(12) 0.0306(13) -0.0026(10) -0.0065(11) -0.0069(11)
C6 0.0229(14) 0.0201(12) 0.0265(12) -0.0010(10) -0.0071(11) -0.0067(11)
C7 0.0356(17) 0.0265(14) 0.0343(15) -0.0078(11) -0.0113(13) -0.0097(13)
C8 0.053(2) 0.0351(16) 0.0393(17) -0.0092(13) -0.0187(15) -0.0162(16)
C9 0.062(3) 0.049(2) 0.0462(19) 0.0027(15) -0.0205(17) -0.0368(19)
C10 0.052(2) 0.0375(19) 0.077(3) -0.0331(19) -0.023(2) -0.0012(17)
C11 0.0333(17) 0.0214(13) 0.0352(15) 0.0021(11) -0.0142(13) -0.0089(12)
C12 0.045(2) 0.0241(14) 0.0450(17) 0.0059(12) -0.0236(15) -0.0084(13)
C13 0.0433(19) 0.0320(15) 0.0311(14) 0.0043(11) -0.0149(13) -0.0156(14)
C14 0.0313(17) 0.0303(15) 0.0485(18) 0.0018(13) -0.0186(14) -0.0068(13)
C15 0.0348(17) 0.0303(14) 0.0249(13) 0.0006(11) -0.0027(12) -0.0115(13)
C16 0.0320(17) 0.0340(15) 0.0334(15) -0.0011(12) 0.0009(13) -0.0124(13)
C17 0.0200(14) 0.0238(13) 0.0276(13) -0.0044(10) -0.0066(10) -0.0049(11)
C18 0.0269(15) 0.0241(13) 0.0254(13) -0.0055(10) -0.0071(11) -0.0072(11)
C19 0.0276(15) 0.0273(13) 0.0271(13) -0.0032(10) -0.0049(11) -0.0104(12)
C20 0.0268(16) 0.0277(13) 0.0314(14) -0.0075(11) -0.0069(12) -0.0095(12)
C21 0.0268(15) 0.0300(14) 0.0253(13) -0.0055(10) -0.0083(11) -0.0071(12)
C22 0.0229(14) 0.0266(13) 0.0265(13) -0.0038(10) -0.0074(11) -0.0053(11)
C23 0.0375(18) 0.0375(16) 0.0343(15) -0.0050(12) -0.0100(13) -0.0197(14)
C24 0.031(3) 0.049(3) 0.092(4) -0.016(3) -0.008(2) -0.019(2)
C25 0.108(6) 0.077(4) 0.040(2) -0.001(2) -0.020(3) -0.071(4)
C26 0.051(3) 0.036(2) 0.055(3) -0.0052(19) -0.016(2) -0.024(2)
C24A 0.067(14) 0.067(13) 0.105(17) 0.001(11) -0.047(12) -0.044(11)
C25A 0.087(16) 0.064(13) 0.069(13) -0.022(10) -0.008(11) -0.051(12)
C26A 0.055(13) 0.053(11) 0.060(11) -0.015(9) -0.012(9) -0.033(10)
C27 0.0329(17) 0.0327(15) 0.0286(14) 0.0016(11) -0.0120(12) -0.0134(13)
C28 0.053(2) 0.0319(16) 0.0410(17) 0.0037(13) -0.0174(16) -0.0147(15)
C29 0.038(2) 0.062(2) 0.0346(17) 0.0133(15) -0.0084(14) -0.0200(17)
C30 0.059(2) 0.0439(18) 0.0308(15) 0.0049(13) -0.0185(15) -0.0241(17)
C31 0.0295(16) 0.0223(12) 0.0286(13) 0.0000(10) -0.0067(11) -0.0116(11)
C32 0.0326(16) 0.0285(14) 0.0249(13) 0.0011(10) -0.0076(11) -0.0121(12)
C33 0.0316(19) 0.055(2) 0.063(2) -0.0249(18) -0.0225(17) -0.0071(16)
C34 0.045(2) 0.0425(19) 0.064(2) -0.0058(17) 0.0108(18) -0.0179(17)
C35 0.0326(19) 0.0454(19) 0.053(2) -0.0093(16) -0.0159(16) 0.0018(15)
C36 0.052(2) 0.0351(17) 0.053(2) 0.0008(14) -0.0256(17) -0.0108(16)
C37 0.044(2) 0.0313(15) 0.0361(16) 0.0000(12) -0.0158(14) -0.0064(14)
C38 0.045(2) 0.0296(15) 0.0435(17) 0.0034(13) -0.0032(15) -0.0166(14)
C41 0.038(2) 0.048(2) 0.055(2) -0.0185(16) -0.0065(16) -0.0155(16)
C42 0.046(2) 0.061(2) 0.064(3) -0.022(2) 0.0018(19) -0.020(2)
C43 0.046(3) 0.077(3) 0.091(4) -0.030(3) -0.001(2) -0.006(2)
C44 0.062(3) 0.062(3) 0.102(4) -0.025(3) -0.043(3) 0.015(3)
C45 0.082(4) 0.066(3) 0.061(3) -0.004(2) -0.028(3) -0.014(3)
C46 0.046(2) 0.063(3) 0.050(2) -0.0152(18) -0.0053(18) -0.010(2)
C47 0.050(3) 0.053(2) 0.078(3) -0.009(2) -0.006(2) -0.009(2)
C51 0.095(7) 0.069(5) 0.065(5) -0.003(4) 0.022(5) -0.060(5)
C52 0.071(6) 0.096(7) 0.084(7) 0.018(6) 0.008(5) -0.048(6)
C53 0.065(6) 0.052(5) 0.091(7) 0.014(5) 0.014(5) -0.014(4)
C54 0.078(6) 0.058(4) 0.071(5) 0.000(4) 0.012(4) -0.041(4)
C55 0.098(7) 0.136(8) 0.073(6) 0.032(5) -0.034(5) -0.088(6)
C56 0.054(8) 0.081(9) 0.134(10) 0.054(7) 0.005(6) -0.033(6)
C57 0.161(13) 0.126(11) 0.087(8) -0.033(7) 0.041(9) -0.096(10)
C61 0.052(5) 0.060(5) 0.053(5) 0.015(4) -0.008(4) -0.031(4)
C62 0.018(4) 0.032(5) 0.044(5) 0.021(4) -0.011(4) -0.009(3)
C63 0.067(7) 0.075(6) 0.079(7) 0.040(5) -0.025(5) -0.043(5)
C64 0.082(7) 0.065(6) 0.065(6) -0.004(5) 0.017(5) -0.047(6)
C65 0.064(7) 0.060(6) 0.089(7) 0.001(5) 0.004(6) -0.022(5)
C66 0.025(7) 0.055(7) 0.048(5) 0.022(5) -0.014(5) -0.004(5)
C67 0.070(9) 0.140(12) 0.063(7) 0.002(7) -0.020(6) -0.066(9)

loop_
_atom_type_symbol
_atom_type_description
_atom_type_scat_dispersion_real
_atom_type_scat_dispersion_imag
_atom_type_scat_source
C C 0.0181 0.0091 'International Tables Vol C Tables 4.2.6.8 and 6.1.1.4'
H H 0.0000 0.0000 'International Tables Vol C Tables 4.2.6.8 and 6.1.1.4'
N N 0.0311 0.0180 'International Tables Vol C Tables 4.2.6.8 and 6.1.1.4'
O O 0.0492 0.0322 'International Tables Vol C Tables 4.2.6.8 and 6.1.1.4'
Zn Zn -1.5491 0.6778 'International Tables Vol C Tables 4.2.6.8 and 6.1.1.4'
Si Si 0.2541 0.3302 'International Tables Vol C Tables 4.2.6.8 and 6.1.1.4'

loop_
_geom_angle_atom_site_label_1
_geom_angle_atom_site_label_2
_geom_angle_atom_site_label_3
_geom_angle
_geom_angle_site_symmetry_1
_geom_angle_site_symmetry_3
_geom_angle_publ_flag
O7 Zn1 O1 129.89(8) . . ?
O7 Zn1 O5 93.01(8) . 2_676 ?
O1 Zn1 O5 94.10(8) . 2_676 ?
O7 Zn1 N2 121.79(11) . . ?
O1 Zn1 N2 104.51(10) . . ?
O5 Zn1 N2 103.29(10) 2_676 . ?
O7 Zn1 N1 87.82(9) . . ?
O1 Zn1 N1 80.31(8) . . ?
O5 Zn1 N1 173.29(8) 2_676 . ?
N2 Zn1 N1 81.84(10) . . ?
O2 Zn2 O3 122.12(9) . . ?
O2 Zn2 O7 93.37(8) . . ?
O3 Zn2 O7 100.14(8) . . ?
O2 Zn2 N4 136.29(9) . . ?
O3 Zn2 N4 99.17(9) . . ?
O7 Zn2 N4 92.72(9) . . ?
O2 Zn2 N3 78.80(8) . . ?
O3 Zn2 N3 100.36(8) . . ?
O7 Zn2 N3 159.17(8) . . ?
N4 Zn2 N3 80.39(9) . . ?
O5 Zn3 O3 108.20(8) . . ?
O5 Zn3 O6 117.49(8) . . ?
O3 Zn3 O6 111.71(8) . . ?
O5 Zn3 O6 120.05(8) . 2_676 ?
O3 Zn3 O6 109.51(8) . 2_676 ?
O6 Zn3 O6 88.73(8) . 2_676 ?
O5 Zn3 Zn3 132.32(6) . 2_676 ?
O3 Zn3 Zn3 119.48(6) . 2_676 ?
O6 Zn3 Zn3 44.73(6) . 2_676 ?
O6 Zn3 Zn3 44.00(6) 2_676 2_676 ?
O5 Zn3 Si3 88.40(6) . 2_676 ?
O3 Zn3 Si3 127.36(6) . 2_676 ?
O6 Zn3 Si3 102.59(6) . 2_676 ?
O6 Zn3 Si3 31.74(5) 2_676 2_676 ?
Zn3 Zn3 Si3 63.44(2) 2_676 2_676 ?
O4 Si1 O3 109.07(12) . . ?
O4 Si1 C33 106.74(16) . . ?
O3 Si1 C33 111.95(15) . . ?
O4 Si1 C34 106.87(17) . . ?
O3 Si1 C34 110.86(17) . . ?
C33 Si1 C34 111.1(2) . . ?
O4 Si2 O5 108.66(11) . . ?
O4 Si2 C36 106.60(16) . . ?
O5 Si2 C36 112.87(15) . . ?
O4 Si2 C35 106.67(16) . . ?
O5 Si2 C35 111.37(14) . . ?
C36 Si2 C35 110.35(18) . . ?
O7 Si3 O6 106.51(10) . . ?
O7 Si3 C37 111.43(13) . . ?
O6 Si3 C37 110.90(13) . . ?
O7 Si3 C38 110.80(13) . . ?
O6 Si3 C38 108.16(14) . . ?
C37 Si3 C38 108.99(16) . . ?
O7 Si3 Zn3 77.13(7) . 2_676 ?
O6 Si3 Zn3 40.25(7) . 2_676 ?
C37 Si3 Zn3 149.14(11) . 2_676 ?
C38 Si3 Zn3 94.15(12) . 2_676 ?
C1 O1 Zn1 115.84(17) . . ?
C17 O2 Zn2 118.70(17) . . ?
Si1 O3 Zn3 119.77(11) . . ?
Si1 O3 Zn2 126.18(11) . . ?
Zn3 O3 Zn2 114.02(10) . . ?
Si1 O4 Si2 138.57(16) . . ?
Si2 O5 Zn3 117.87(11) . . ?
Si2 O5 Zn1 125.20(11) . 2_676 ?
Zn3 O5 Zn1 116.00(10) . 2_676 ?
Si3 O6 Zn3 114.91(10) . . ?
Si3 O6 Zn3 108.01(10) . 2_676 ?
Zn3 O6 Zn3 91.27(8) . 2_676 ?
Si3 O7 Zn1 125.63(11) . . ?
Si3 O7 Zn2 122.54(11) . . ?
Zn1 O7 Zn2 111.10(9) . . ?
C2 N1 C15 113.1(2) . . ?
C2 N1 Zn1 106.09(17) . . ?
C15 N1 Zn1 105.52(18) . . ?
C2 N1 H1 110(2) . . ?
C15 N1 H1 110(2) . . ?
Zn1 N1 H1 112(2) . . ?
C16 N2 Zn1 105.69(18) . . ?
C16 N2 H2A 109(2) . . ?
Zn1 N2 H2A 111(2) . . ?
C16 N2 H2B 112(3) . . ?
Zn1 N2 H2B 106(3) . . ?
H2A N2 H2B 114(4) . . ?
C18 N3 C31 116.7(2) . . ?
C18 N3 Zn2 106.30(17) . . ?
C31 N3 Zn2 102.75(17) . . ?
C18 N3 H3A 107(3) . . ?
C31 N3 H3A 108(3) . . ?
Zn2 N3 H3A 116(3) . . ?
C32 N4 Zn2 110.23(19) . . ?
C32 N4 H4A 114(3) . . ?
Zn2 N4 H4A 111(3) . . ?
C32 N4 H4B 109(2) . . ?
Zn2 N4 H4B 113(2) . . ?
H4A N4 H4B 99(4) . . ?
O1 C1 C2 120.5(2) . . ?
O1 C1 C6 122.0(2) . . ?
C2 C1 C6 117.5(2) . . ?
C3 C2 C1 122.5(2) . . ?
C3 C2 N1 121.1(2) . . ?
C1 C2 N1 116.4(2) . . ?
C4 C3 C2 120.6(3) . . ?
C4 C3 H3 119.7 . . ?
C2 C3 H3 119.7 . . ?
C3 C4 C5 116.8(2) . . ?
C3 C4 C7 122.8(3) . . ?
C5 C4 C7 120.4(3) . . ?
C4 C5 C6 124.7(3) . . ?
C4 C5 H5 117.7 . . ?
C6 C5 H5 117.7 . . ?
C5 C6 C1 117.6(3) . . ?
C5 C6 C11 121.7(2) . . ?
C1 C6 C11 120.7(2) . . ?
C8 C7 C10 109.1(3) . . ?
C8 C7 C9 107.9(3) . . ?
C10 C7 C9 109.3(3) . . ?
C8 C7 C4 111.4(2) . . ?
C10 C7 C4 109.8(3) . . ?
C9 C7 C4 109.2(2) . . ?
C7 C8 H8A 109.5 . . ?
C7 C8 H8B 109.5 . . ?
H8A C8 H8B 109.5 . . ?
C7 C8 H8C 109.5 . . ?
H8A C8 H8C 109.5 . . ?
H8B C8 H8C 109.5 . . ?
C7 C9 H9A 109.5 . . ?
C7 C9 H9B 109.5 . . ?
H9A C9 H9B 109.5 . . ?
C7 C9 H9C 109.5 . . ?
H9A C9 H9C 109.5 . . ?
H9B C9 H9C 109.5 . . ?
C7 C10 H10A 109.5 . . ?
C7 C10 H10B 109.5 . . ?
H10A C10 H10B 109.5 . . ?
C7 C10 H10C 109.5 . . ?
H10A C10 H10C 109.5 . . ?
H10B C10 H10C 109.5 . . ?
C6 C11 C14 109.4(2) . . ?
C6 C11 C12 112.5(2) . . ?
C14 C11 C12 108.2(3) . . ?
C6 C11 C13 110.4(3) . . ?
C14 C11 C13 110.0(3) . . ?
C12 C11 C13 106.3(3) . . ?
C11 C12 H12A 109.5 . . ?
C11 C12 H12B 109.5 . . ?
H12A C12 H12B 109.5 . . ?
C11 C12 H12C 109.5 . . ?
H12A C12 H12C 109.5 . . ?
H12B C12 H12C 109.5 . . ?
C11 C13 H13A 109.5 . . ?
C11 C13 H13B 109.5 . . ?
H13A C13 H13B 109.5 . . ?
C11 C13 H13C 109.5 . . ?
H13A C13 H13C 109.5 . . ?
H13B C13 H13C 109.5 . . ?
C11 C14 H14A 109.5 . . ?
C11 C14 H14B 109.5 . . ?
H14A C14 H14B 109.5 . . ?
C11 C14 H14C 109.5 . . ?
H14A C14 H14C 109.5 . . ?
H14B C14 H14C 109.5 . . ?
N1 C15 C16 109.6(2) . . ?
N1 C15 H15A 109.8 . . ?
C16 C15 H15A 109.8 . . ?
N1 C15 H15B 109.8 . . ?
C16 C15 H15B 109.8 . . ?
H15A C15 H15B 108.2 . . ?
N2 C16 C15 108.6(3) . . ?
N2 C16 H16A 110.0 . . ?
C15 C16 H16A 110.0 . . ?
N2 C16 H16B 110.0 . . ?
C15 C16 H16B 110.0 . . ?
H16A C16 H16B 108.4 . . ?
O2 C17 C18 120.0(2) . . ?
O2 C17 C22 122.6(3) . . ?
C18 C17 C22 117.4(3) . . ?
C19 C18 C17 122.3(3) . . ?
C19 C18 N3 121.8(3) . . ?
C17 C18 N3 115.7(2) . . ?
C18 C19 C20 121.1(3) . . ?
C18 C19 H19 119.4 . . ?
C20 C19 H19 119.4 . . ?
C21 C20 C19 116.6(3) . . ?
C21 C20 C23 122.5(3) . . ?
C19 C20 C23 120.8(3) . . ?
C20 C21 C22 124.4(3) . . ?
C20 C21 H21 117.8 . . ?
C22 C21 H21 117.8 . . ?
C21 C22 C17 118.0(3) . . ?
C21 C22 C27 121.6(3) . . ?
C17 C22 C27 120.3(3) . . ?
C26A C23 C25A 108.1(15) . . ?
C26 C23 C25 107.4(4) . . ?
C26A C23 C24A 108.1(15) . . ?
C25A C23 C24A 108.6(18) . . ?
C26 C23 C24 108.0(4) . . ?
C25 C23 C24 109.1(4) . . ?
C26A C23 C20 114.2(8) . . ?
C25A C23 C20 107.7(9) . . ?
C26 C23 C20 111.6(3) . . ?
C25 C23 C20 112.3(3) . . ?
C24A C23 C20 109.9(9) . . ?
C24 C23 C20 108.3(3) . . ?
C23 C24 H24A 109.5 . . ?
C23 C24 H24B 109.5 . . ?
H24A C24 H24B 109.5 . . ?
C23 C24 H24C 109.5 . . ?
H24A C24 H24C 109.5 . . ?
H24B C24 H24C 109.5 . . ?
C23 C25 H25A 109.5 . . ?
C23 C25 H25B 109.5 . . ?
H25A C25 H25B 109.5 . . ?
C23 C25 H25C 109.5 . . ?
H25A C25 H25C 109.5 . . ?
H25B C25 H25C 109.5 . . ?
C23 C26 H26A 109.5 . . ?
C23 C26 H26B 109.5 . . ?
H26A C26 H26B 109.5 . . ?
C23 C26 H26C 109.5 . . ?
H26A C26 H26C 109.5 . . ?
H26B C26 H26C 109.5 . . ?
C23 C24A H24D 109.5 . . ?
C23 C24A H24E 109.5 . . ?
H24D C24A H24E 109.5 . . ?
C23 C24A H24F 109.5 . . ?
H24D C24A H24F 109.5 . . ?
H24E C24A H24F 109.5 . . ?
C23 C25A H25D 109.5 . . ?
C23 C25A H25E 109.5 . . ?
H25D C25A H25E 109.5 . . ?
C23 C25A H25F 109.5 . . ?
H25D C25A H25F 109.5 . . ?
H25E C25A H25F 109.5 . . ?
C23 C26A H26D 109.5 . . ?
C23 C26A H26E 109.5 . . ?
H26D C26A H26E 109.5 . . ?
C23 C26A H26F 109.5 . . ?
H26D C26A H26F 109.5 . . ?
H26E C26A H26F 109.5 . . ?
C29 C27 C28 109.0(3) . . ?
C29 C27 C30 107.9(3) . . ?
C28 C27 C30 107.2(3) . . ?
C29 C27 C22 111.3(3) . . ?
C28 C27 C22 109.2(3) . . ?
C30 C27 C22 112.1(2) . . ?
C27 C28 H28A 109.5 . . ?
C27 C28 H28B 109.5 . . ?
H28A C28 H28B 109.5 . . ?
C27 C28 H28C 109.5 . . ?
H28A C28 H28C 109.5 . . ?
H28B C28 H28C 109.5 . . ?
C27 C29 H29A 109.5 . . ?
C27 C29 H29B 109.5 . . ?
H29A C29 H29B 109.5 . . ?
C27 C29 H29C 109.5 . . ?
H29A C29 H29C 109.5 . . ?
H29B C29 H29C 109.5 . . ?
C27 C30 H30A 109.5 . . ?
C27 C30 H30B 109.5 . . ?
H30A C30 H30B 109.5 . . ?
C27 C30 H30C 109.5 . . ?
H30A C30 H30C 109.5 . . ?
H30B C30 H30C 109.5 . . ?
N3 C31 C32 108.1(2) . . ?
N3 C31 H31A 110.1 . . ?
C32 C31 H31A 110.1 . . ?
N3 C31 H31B 110.1 . . ?
C32 C31 H31B 110.1 . . ?
H31A C31 H31B 108.4 . . ?
N4 C32 C31 108.9(2) . . ?
N4 C32 H32A 109.9 . . ?
C31 C32 H32A 109.9 . . ?
N4 C32 H32B 109.9 . . ?
C31 C32 H32B 109.9 . . ?
H32A C32 H32B 108.3 . . ?
Si1 C33 H33A 109.5 . . ?
Si1 C33 H33B 109.5 . . ?
H33A C33 H33B 109.5 . . ?
Si1 C33 H33C 109.5 . . ?
H33A C33 H33C 109.5 . . ?
H33B C33 H33C 109.5 . . ?
Si1 C34 H34A 109.5 . . ?
Si1 C34 H34B 109.5 . . ?
H34A C34 H34B 109.5 . . ?
Si1 C34 H34C 109.5 . . ?
H34A C34 H34C 109.5 . . ?
H34B C34 H34C 109.5 . . ?
Si2 C35 H35A 109.5 . . ?
Si2 C35 H35B 109.5 . . ?
H35A C35 H35B 109.5 . . ?
Si2 C35 H35C 109.5 . . ?
H35A C35 H35C 109.5 . . ?
H35B C35 H35C 109.5 . . ?
Si2 C36 H36A 109.5 . . ?
Si2 C36 H36B 109.5 . . ?
H36A C36 H36B 109.5 . . ?
Si2 C36 H36C 109.5 . . ?
H36A C36 H36C 109.5 . . ?
H36B C36 H36C 109.5 . . ?
Si3 C37 H37A 109.5 . . ?
Si3 C37 H37B 109.5 . . ?
H37A C37 H37B 109.5 . . ?
Si3 C37 H37C 109.5 . . ?
H37A C37 H37C 109.5 . . ?
H37B C37 H37C 109.5 . . ?
Si3 C38 H38A 109.5 . . ?
Si3 C38 H38B 109.5 . . ?
H38A C38 H38B 109.5 . . ?
Si3 C38 H38C 109.5 . . ?
H38A C38 H38C 109.5 . . ?
H38B C38 H38C 109.5 . . ?
C46 C41 C42 118.9(4) . . ?
C46 C41 C47 120.5(4) . . ?
C42 C41 C47 120.6(4) . . ?
C43 C42 C41 120.9(5) . . ?
C43 C42 H42 119.5 . . ?
C41 C42 H42 119.5 . . ?
C42 C43 C44 119.7(5) . . ?
C42 C43 H43 120.2 . . ?
C44 C43 H43 120.2 . . ?
C45 C44 C43 119.9(5) . . ?
C45 C44 H44 120.0 . . ?
C43 C44 H44 120.0 . . ?
C44 C45 C46 119.9(5) . . ?
C44 C45 H45 120.0 . . ?
C46 C45 H45 120.0 . . ?
C41 C46 C45 120.6(4) . . ?
C41 C46 H46 119.7 . . ?
C45 C46 H46 119.7 . . ?
C41 C47 H47A 109.5 . . ?
C41 C47 H47B 109.5 . . ?
H47A C47 H47B 109.5 . . ?
C41 C47 H47C 109.5 . . ?
H47A C47 H47C 109.5 . . ?
H47B C47 H47C 109.5 . . ?
C52 C51 C56 120.0 . . ?
C52 C51 C57 110.6(10) . . ?
C56 C51 C57 129.3(10) . . ?
C53 C52 C51 120.0 . . ?
C53 C52 H52 120.0 . . ?
C51 C52 H52 120.0 . . ?
C54 C53 C52 120.0 . . ?
C54 C53 H53 120.0 . . ?
C52 C53 H53 120.0 . . ?
C53 C54 C55 120.0 . . ?
C53 C54 H54 120.0 . . ?
C55 C54 H54 120.0 . . ?
C56 C55 C54 120.0 . . ?
C56 C55 H55 120.0 . . ?
C54 C55 H55 120.0 . . ?
C55 C56 C51 120.0 . . ?
C55 C56 H56 120.0 . . ?
C51 C56 H56 120.0 . . ?
C51 C57 H57A 109.5 . . ?
C51 C57 H57B 109.5 . . ?
H57A C57 H57B 109.5 . . ?
C51 C57 H57C 109.5 . . ?
H57A C57 H57C 109.5 . . ?
H57B C57 H57C 109.5 . . ?
C62 C61 C66 120.0 . . ?
C62 C61 C67 122.5(8) . . ?
C66 C61 C67 117.5(8) . . ?
C61 C62 C63 120.0 . . ?
C61 C62 H62 120.0 . . ?
C63 C62 H62 120.0 . . ?
C64 C63 C62 120.0 . . ?
C64 C63 H63 120.0 . . ?
C62 C63 H63 120.0 . . ?
C65 C64 C63 120.0 . . ?
C65 C64 H64 120.0 . . ?
C63 C64 H64 120.0 . . ?
C64 C65 C66 120.0 . . ?
C64 C65 H65 120.0 . . ?
C66 C65 H65 120.0 . . ?
C65 C66 C61 120.0 . . ?
C65 C66 H66 120.0 . . ?
C61 C66 H66 120.0 . . ?
C61 C67 H67A 109.5 . . ?
C61 C67 H67B 109.5 . . ?
H67A C67 H67B 109.5 . . ?
C61 C67 H67C 109.5 . . ?
H67A C67 H67C 109.5 . . ?
H67B C67 H67C 109.5 . . ?

loop_
_geom_bond_atom_site_label_1
_geom_bond_atom_site_label_2
_geom_bond_distance
_geom_bond_site_symmetry_2
_geom_bond_publ_flag
Zn1 O7 1.985(2) . ?
Zn1 O1 1.9912(19) . ?
Zn1 O5 2.0837(19) 2_676 ?
Zn1 N2 2.096(3) . ?
Zn1 N1 2.229(2) . ?
Zn2 O2 1.9669(19) . ?
Zn2 O3 2.0063(19) . ?
Zn2 O7 2.0655(19) . ?
Zn2 N4 2.121(3) . ?
Zn2 N3 2.283(2) . ?
Zn3 O5 1.9446(19) . ?
Zn3 O3 1.9683(19) . ?
Zn3 O6 1.997(2) . ?
Zn3 O6 2.023(2) 2_676 ?
Zn3 Zn3 2.8740(8) 2_676 ?
Zn3 Si3 2.9777(9) 2_676 ?
Si1 O4 1.626(2) . ?
Si1 O3 1.633(2) . ?
Si1 C33 1.851(4) . ?
Si1 C34 1.857(4) . ?
Si2 O4 1.636(2) . ?
Si2 O5 1.637(2) . ?
Si2 C36 1.847(4) . ?
Si2 C35 1.858(4) . ?
Si3 O7 1.6237(19) . ?
Si3 O6 1.647(2) . ?
Si3 C37 1.857(3) . ?
Si3 C38 1.861(3) . ?
O1 C1 1.330(3) . ?
O2 C17 1.329(3) . ?
N1 C2 1.439(3) . ?
N1 C15 1.476(4) . ?
N1 H1 0.81(4) . ?
N2 C16 1.483(4) . ?
N2 H2A 0.88(4) . ?
N2 H2B 0.89(5) . ?
N3 C18 1.449(4) . ?
N3 C31 1.479(4) . ?
N3 H3A 0.83(4) . ?
N4 C32 1.472(4) . ?
N4 H4A 0.81(5) . ?
N4 H4B 0.86(4) . ?
C1 C2 1.408(4) . ?
C1 C6 1.429(4) . ?
C2 C3 1.393(4) . ?
C3 C4 1.388(4) . ?
C3 H3 0.9500 . ?
C4 C5 1.397(4) . ?
C4 C7 1.536(4) . ?
C5 C6 1.398(4) . ?
C5 H5 0.9500 . ?
C6 C11 1.527(4) . ?
C7 C8 1.527(5) . ?
C7 C10 1.527(5) . ?
C7 C9 1.532(5) . ?
C8 H8A 0.9800 . ?
C8 H8B 0.9800 . ?
C8 H8C 0.9800 . ?
C9 H9A 0.9800 . ?
C9 H9B 0.9800 . ?
C9 H9C 0.9800 . ?
C10 H10A 0.9800 . ?
C10 H10B 0.9800 . ?
C10 H10C 0.9800 . ?
C11 C14 1.533(5) . ?
C11 C12 1.538(4) . ?
C11 C13 1.540(4) . ?
C12 H12A 0.9800 . ?
C12 H12B 0.9800 . ?
C12 H12C 0.9800 . ?
C13 H13A 0.9800 . ?
C13 H13B 0.9800 . ?
C13 H13C 0.9800 . ?
C14 H14A 0.9800 . ?
C14 H14B 0.9800 . ?
C14 H14C 0.9800 . ?
C15 C16 1.500(5) . ?
C15 H15A 0.9900 . ?
C15 H15B 0.9900 . ?
C16 H16A 0.9900 . ?
C16 H16B 0.9900 . ?
C17 C18 1.409(4) . ?
C17 C22 1.422(4) . ?
C18 C19 1.384(4) . ?
C19 C20 1.391(4) . ?
C19 H19 0.9500 . ?
C20 C21 1.390(4) . ?
C20 C23 1.542(4) . ?
C21 C22 1.400(4) . ?
C21 H21 0.9500 . ?
C22 C27 1.541(4) . ?
C23 C26A 1.52(2) . ?
C23 C25A 1.52(3) . ?
C23 C26 1.524(6) . ?
C23 C25 1.527(6) . ?
C23 C24A 1.53(3) . ?
C23 C24 1.535(6) . ?
C24 H24A 0.9800 . ?
C24 H24B 0.9800 . ?
C24 H24C 0.9800 . ?
C25 H25A 0.9800 . ?
C25 H25B 0.9800 . ?
C25 H25C 0.9800 . ?
C26 H26A 0.9800 . ?
C26 H26B 0.9800 . ?
C26 H26C 0.9800 . ?
C24A H24D 0.9800 . ?
C24A H24E 0.9800 . ?
C24A H24F 0.9800 . ?
C25A H25D 0.9800 . ?
C25A H25E 0.9800 . ?
C25A H25F 0.9800 . ?
C26A H26D 0.9800 . ?
C26A H26E 0.9800 . ?
C26A H26F 0.9800 . ?
C27 C29 1.529(5) . ?
C27 C28 1.535(4) . ?
C27 C30 1.535(4) . ?
C28 H28A 0.9800 . ?
C28 H28B 0.9800 . ?
C28 H28C 0.9800 . ?
C29 H29A 0.9800 . ?
C29 H29B 0.9800 . ?
C29 H29C 0.9800 . ?
C30 H30A 0.9800 . ?
C30 H30B 0.9800 . ?
C30 H30C 0.9800 . ?
C31 C32 1.523(4) . ?
C31 H31A 0.9900 . ?
C31 H31B 0.9900 . ?
C32 H32A 0.9900 . ?
C32 H32B 0.9900 . ?
C33 H33A 0.9800 . ?
C33 H33B 0.9800 . ?
C33 H33C 0.9800 . ?
C34 H34A 0.9800 . ?
C34 H34B 0.9800 . ?
C34 H34C 0.9800 . ?
C35 H35A 0.9800 . ?
C35 H35B 0.9800 . ?
C35 H35C 0.9800 . ?
C36 H36A 0.9800 . ?
C36 H36B 0.9800 . ?
C36 H36C 0.9800 . ?
C37 H37A 0.9800 . ?
C37 H37B 0.9800 . ?
C37 H37C 0.9800 . ?
C38 H38A 0.9800 . ?
C38 H38B 0.9800 . ?
C38 H38C 0.9800 . ?
C41 C46 1.380(6) . ?
C41 C42 1.383(6) . ?
C41 C47 1.503(6) . ?
C42 C43 1.377(7) . ?
C42 H42 0.9500 . ?
C43 C44 1.389(9) . ?
C43 H43 0.9500 . ?
C44 C45 1.372(8) . ?
C44 H44 0.9500 . ?
C45 C46 1.389(7) . ?
C45 H45 0.9500 . ?
C46 H46 0.9500 . ?
C47 H47A 0.9800 . ?
C47 H47B 0.9800 . ?
C47 H47C 0.9800 . ?
C51 C52 1.3900 . ?
C51 C56 1.3900 . ?
C51 C57 1.501(14) . ?
C52 C53 1.3900 . ?
C52 H52 0.9500 . ?
C53 C54 1.3900 . ?
C53 H53 0.9500 . ?
C54 C55 1.3900 . ?
C54 H54 0.9500 . ?
C55 C56 1.3900 . ?
C55 H55 0.9500 . ?
C56 H56 0.9500 . ?
C57 H57A 0.9800 . ?
C57 H57B 0.9800 . ?
C57 H57C 0.9800 . ?
C61 C62 1.3900 . ?
C61 C66 1.3900 . ?
C61 C67 1.503(15) . ?
C62 C63 1.3900 . ?
C62 H62 0.9500 . ?
C63 C64 1.3900 . ?
C63 H63 0.9500 . ?
C64 C65 1.3900 . ?
C64 H64 0.9500 . ?
C65 C66 1.3900 . ?
C65 H65 0.9500 . ?
C66 H66 0.9500 . ?
C67 H67A 0.9800 . ?
C67 H67B 0.9800 . ?
C67 H67C 0.9800 . ?

loop_
_geom_hbond_atom_site_label_D
_geom_hbond_atom_site_label_H
_geom_hbond_atom_site_label_A
_geom_hbond_distance_DH
_geom_hbond_distance_HA
_geom_hbond_distance_DA
_geom_hbond_angle_DHA
_geom_hbond_site_symmetry_A
_geom_hbond_publ_flag
N1 H1 O2 0.81(4) 2.15(4) 2.917(3) 158(3) . yes
N4 H4A O1 0.81(5) 2.23(5) 3.026(3) 167(4) . yes
N4 H4B O6 0.86(4) 2.28(4) 3.059(3) 152(3) 2_676 yes

loop_
_geom_torsion_atom_site_label_1
_geom_torsion_atom_site_label_2
_geom_torsion_atom_site_label_3
_geom_torsion_atom_site_label_4
_geom_torsion
_geom_torsion_site_symmetry_1
_geom_torsion_site_symmetry_2
_geom_torsion_site_symmetry_3
_geom_torsion_site_symmetry_4
_geom_torsion_publ_flag
O4 Si1 O3 Zn3 30.30(18) . . . . ?
C33 Si1 O3 Zn3 148.19(17) . . . . ?
C34 Si1 O3 Zn3 -87.12(18) . . . . ?
O4 Si1 O3 Zn2 -151.98(15) . . . . ?
C33 Si1 O3 Zn2 -34.1(2) . . . . ?
C34 Si1 O3 Zn2 90.61(19) . . . . ?
O3 Si1 O4 Si2 -28.0(3) . . . . ?
C33 Si1 O4 Si2 -149.1(3) . . . . ?
C34 Si1 O4 Si2 91.9(3) . . . . ?
O5 Si2 O4 Si1 -8.9(3) . . . . ?
C36 Si2 O4 Si1 113.0(3) . . . . ?
C35 Si2 O4 Si1 -129.1(3) . . . . ?
O4 Si2 O5 Zn3 38.61(18) . . . . ?
C36 Si2 O5 Zn3 -79.41(17) . . . . ?
C35 Si2 O5 Zn3 155.82(16) . . . . ?
O4 Si2 O5 Zn1 -152.89(15) . . . 2_676 ?
C36 Si2 O5 Zn1 89.09(19) . . . 2_676 ?
C35 Si2 O5 Zn1 -35.7(2) . . . 2_676 ?
O7 Si3 O6 Zn3 -55.38(14) . . . . ?
C37 Si3 O6 Zn3 66.02(16) . . . . ?
C38 Si3 O6 Zn3 -174.53(14) . . . . ?
Zn3 Si3 O6 Zn3 -100.17(13) 2_676 . . . ?
O7 Si3 O6 Zn3 44.79(13) . . . 2_676 ?
C37 Si3 O6 Zn3 166.19(13) . . . 2_676 ?
C38 Si3 O6 Zn3 -74.35(15) . . . 2_676 ?
O6 Si3 O7 Zn1 -93.69(14) . . . . ?
C37 Si3 O7 Zn1 145.25(15) . . . . ?
C38 Si3 O7 Zn1 23.7(2) . . . . ?
Zn3 Si3 O7 Zn1 -65.85(12) 2_676 . . . ?
O6 Si3 O7 Zn2 75.65(14) . . . . ?
C37 Si3 O7 Zn2 -45.42(18) . . . . ?
C38 Si3 O7 Zn2 -166.94(15) . . . . ?
Zn3 Si3 O7 Zn2 103.49(11) 2_676 . . . ?
Zn1 O1 C1 C2 2.9(3) . . . . ?
Zn1 O1 C1 C6 -175.9(2) . . . . ?
O1 C1 C2 C3 -173.3(2) . . . . ?
C6 C1 C2 C3 5.6(4) . . . . ?
O1 C1 C2 N1 5.2(4) . . . . ?
C6 C1 C2 N1 -176.0(2) . . . . ?
C15 N1 C2 C3 -75.5(3) . . . . ?
Zn1 N1 C2 C3 169.3(2) . . . . ?
C15 N1 C2 C1 106.0(3) . . . . ?
Zn1 N1 C2 C1 -9.2(3) . . . . ?
C1 C2 C3 C4 -2.0(4) . . . . ?
N1 C2 C3 C4 179.6(2) . . . . ?
C2 C3 C4 C5 -1.7(4) . . . . ?
C2 C3 C4 C7 178.6(3) . . . . ?
C3 C4 C5 C6 1.7(4) . . . . ?
C7 C4 C5 C6 -178.6(3) . . . . ?
C4 C5 C6 C1 1.9(4) . . . . ?
C4 C5 C6 C11 -176.2(3) . . . . ?
O1 C1 C6 C5 173.5(3) . . . . ?
C2 C1 C6 C5 -5.3(4) . . . . ?
O1 C1 C6 C11 -8.4(4) . . . . ?
C2 C1 C6 C11 172.7(3) . . . . ?
C3 C4 C7 C8 -2.1(4) . . . . ?
C5 C4 C7 C8 178.2(3) . . . . ?
C3 C4 C7 C10 118.9(3) . . . . ?
C5 C4 C7 C10 -60.8(4) . . . . ?
C3 C4 C7 C9 -121.2(3) . . . . ?
C5 C4 C7 C9 59.0(4) . . . . ?
C5 C6 C11 C14 120.6(3) . . . . ?
C1 C6 C11 C14 -57.4(3) . . . . ?
C5 C6 C11 C12 0.3(4) . . . . ?
C1 C6 C11 C12 -177.7(3) . . . . ?
C5 C6 C11 C13 -118.3(3) . . . . ?
C1 C6 C11 C13 63.7(3) . . . . ?
C2 N1 C15 C16 -80.5(3) . . . . ?
Zn1 N1 C15 C16 35.1(3) . . . . ?
Zn1 N2 C16 C15 51.5(3) . . . . ?
N1 C15 C16 N2 -59.8(3) . . . . ?
Zn2 O2 C17 C18 -8.0(3) . . . . ?
Zn2 O2 C17 C22 171.3(2) . . . . ?
O2 C17 C18 C19 -179.0(3) . . . . ?
C22 C17 C18 C19 1.6(4) . . . . ?
O2 C17 C18 N3 4.3(4) . . . . ?
C22 C17 C18 N3 -175.0(2) . . . . ?
C31 N3 C18 C19 70.2(4) . . . . ?
Zn2 N3 C18 C19 -175.9(2) . . . . ?
C31 N3 C18 C17 -113.1(3) . . . . ?
Zn2 N3 C18 C17 0.7(3) . . . . ?
C17 C18 C19 C20 0.8(5) . . . . ?
N3 C18 C19 C20 177.2(3) . . . . ?
C18 C19 C20 C21 -1.8(4) . . . . ?
C18 C19 C20 C23 -179.6(3) . . . . ?
C19 C20 C21 C22 0.5(5) . . . . ?
C23 C20 C21 C22 178.2(3) . . . . ?
C20 C21 C22 C17 1.9(5) . . . . ?
C20 C21 C22 C27 -175.0(3) . . . . ?
O2 C17 C22 C21 177.9(3) . . . . ?
C18 C17 C22 C21 -2.8(4) . . . . ?
O2 C17 C22 C27 -5.2(4) . . . . ?
C18 C17 C22 C27 174.1(3) . . . . ?
C21 C20 C23 C26A 179.5(11) . . . . ?
C19 C20 C23 C26A -2.8(12) . . . . ?
C21 C20 C23 C25A 59.3(15) . . . . ?
C19 C20 C23 C25A -123.0(15) . . . . ?
C21 C20 C23 C26 133.1(4) . . . . ?
C19 C20 C23 C26 -49.2(4) . . . . ?
C21 C20 C23 C25 12.4(5) . . . . ?
C19 C20 C23 C25 -169.9(4) . . . . ?
C21 C20 C23 C24A -58.8(15) . . . . ?
C19 C20 C23 C24A 118.8(15) . . . . ?
C21 C20 C23 C24 -108.1(4) . . . . ?
C19 C20 C23 C24 69.6(4) . . . . ?
C21 C22 C27 C29 -121.8(3) . . . . ?
C17 C22 C27 C29 61.4(4) . . . . ?
C21 C22 C27 C28 117.9(3) . . . . ?
C17 C22 C27 C28 -58.9(4) . . . . ?
C21 C22 C27 C30 -0.8(4) . . . . ?
C17 C22 C27 C30 -177.6(3) . . . . ?
C18 N3 C31 C32 164.6(2) . . . . ?
Zn2 N3 C31 C32 48.7(2) . . . . ?
Zn2 N4 C32 C31 39.5(3) . . . . ?
N3 C31 C32 N4 -61.7(3) . . . . ?
C46 C41 C42 C43 -1.3(6) . . . . ?
C47 C41 C42 C43 -180.0(4) . . . . ?
C41 C42 C43 C44 0.3(8) . . . . ?
C42 C43 C44 C45 0.9(8) . . . . ?
C43 C44 C45 C46 -1.1(8) . . . . ?
C42 C41 C46 C45 1.1(6) . . . . ?
C47 C41 C46 C45 179.8(4) . . . . ?
C44 C45 C46 C41 0.1(7) . . . . ?
C56 C51 C52 C53 0.0 . . . . ?
C57 C51 C52 C53 -176.7(7) . . . . ?
C51 C52 C53 C54 0.0 . . . . ?
C52 C53 C54 C55 0.0 . . . . ?
C53 C54 C55 C56 0.0 . . . . ?
C54 C55 C56 C51 0.0 . . . . ?
C52 C51 C56 C55 0.0 . . . . ?
C57 C51 C56 C55 176.0(8) . . . . ?
C66 C61 C62 C63 0.0 . . . . ?
C67 C61 C62 C63 180.0(9) . . . . ?
C61 C62 C63 C64 0.0 . . . . ?
C62 C63 C64 C65 0.0 . . . . ?
C63 C64 C65 C66 0.0 . . . . ?
C64 C65 C66 C61 0.0 . . . . ?
C62 C61 C66 C65 0.0 . . . . ?
C67 C61 C66 C65 -180.0(8) . . . . ?
